data_4078513
loop_
_publ_author_name
'Lilly, Cassandra P.'
'Boyle, Paul D.'
'Ison, Elon A.'

_publ_section_title
;
 Synthesis of Oxorhenium Acetyl and Benzoyl Complexes Incorporating
 Diamidopyridine Ligands: Implications for the Mechanism of CO Insertion
;
_journal_issue 11
_journal_name_full Organometallics
_journal_page_first 4295
_journal_paper_doi 10.1021/om3002872
_journal_volume 31
_journal_year 2012
_chemical_formula_sum 'C28 H34 Cl2 N3 O2 Re'
_chemical_formula_weight 701.68
_chemical_name_systematic
; 
 ? 
;
_space_group_IT_number 14
_symmetry_cell_setting monoclinic
_symmetry_space_group_name_Hall '-P 2ybc'
_symmetry_space_group_name_H-M 'P 1 21/c 1'
_atom_sites_solution_hydrogens geom
_atom_sites_solution_primary direct
_atom_sites_solution_secondary difmap
_audit_creation_method SHELXL-97
_cell_angle_alpha 90.00
_cell_angle_beta 95.107(4)
_cell_angle_gamma 90.00
_cell_formula_units_Z 4
_cell_length_a 7.9735(6)
_cell_length_b 13.8238(10)
_cell_length_c 25.7538(18)
_cell_measurement_reflns_used 9918
_cell_measurement_temperature 110
_cell_measurement_theta_max 29.29
_cell_measurement_theta_min 2.80
_cell_volume 2827.4(4)
_computing_cell_refinement SAINT
_computing_data_collection Apex2
_computing_data_reduction SAINT
_computing_molecular_graphics NRCVAX
_computing_publication_material cif2tables.py
_computing_structure_refinement XL
_computing_structure_solution SIR92
_diffrn_ambient_temperature 110
_diffrn_measured_fraction_theta_full 0.996
_diffrn_measured_fraction_theta_max 0.996
_diffrn_measurement_device_type 'Bruker-Nonius Kappa Axis X8 Apex2'
_diffrn_measurement_method 'omega and phi scans'
_diffrn_radiation_monochromator graphite
_diffrn_radiation_source 'fine-focus sealed tube'
_diffrn_radiation_type MoK\a
_diffrn_radiation_wavelength 0.71073
_diffrn_reflns_av_R_equivalents 0.0658
_diffrn_reflns_av_sigmaI/netI 0.0639
_diffrn_reflns_limit_h_max 11
_diffrn_reflns_limit_h_min -12
_diffrn_reflns_limit_k_max 18
_diffrn_reflns_limit_k_min -20
_diffrn_reflns_limit_l_max 39
_diffrn_reflns_limit_l_min -36
_diffrn_reflns_number 93713
_diffrn_reflns_theta_full 32.61
_diffrn_reflns_theta_max 32.61
_diffrn_reflns_theta_min 2.17
_exptl_absorpt_coefficient_mu 4.516
_exptl_absorpt_correction_T_max 0.7893
_exptl_absorpt_correction_T_min 0.5282
_exptl_absorpt_correction_type multi-scan
_exptl_absorpt_process_details SADABS
_exptl_crystal_colour green
_exptl_crystal_density_diffrn 1.648
_exptl_crystal_density_method 'not measured'
_exptl_crystal_description plate
_exptl_crystal_F_000 1392
_exptl_crystal_size_max 0.16
_exptl_crystal_size_mid 0.14
_exptl_crystal_size_min 0.05
_refine_diff_density_max 2.809
_refine_diff_density_min -1.279
_refine_diff_density_rms 0.197
_refine_ls_extinction_method none
_refine_ls_goodness_of_fit_ref 1.028
_refine_ls_hydrogen_treatment constr
_refine_ls_matrix_type full
_refine_ls_number_parameters 332
_refine_ls_number_reflns 10265
_refine_ls_number_restraints 0
_refine_ls_restrained_S_all 1.028
_refine_ls_R_factor_all 0.0699
_refine_ls_R_factor_gt 0.0390
_refine_ls_shift/su_max 0.006
_refine_ls_shift/su_mean 0.000
_refine_ls_structure_factor_coef Fsqd
_refine_ls_weighting_details 'calc w=1/[\s^2^(Fo^2^)+(0.0367P)^2^+2.1538P] where P=(Fo^2^+2Fc^2^)/3'
_refine_ls_weighting_scheme calc
_refine_ls_wR_factor_gt 0.0750
_refine_ls_wR_factor_ref 0.0844
_reflns_number_gt 7302
_reflns_number_total 10265
_reflns_threshold_expression >2sigma(I)
_cod_data_source_file om3002872_si_001.cif
_cod_data_source_block x11019
_cod_original_sg_symbol_H-M 'P 21/c'
_cod_database_code 4078513

loop_
_symmetry_equiv_pos_as_xyz
'x, y, z'
'-x, y+1/2, -z+1/2'
'-x, -y, -z'
'x, -y-1/2, z-1/2'

loop_
_atom_site_label
_atom_site_type_symbol
_atom_site_fract_x
_atom_site_fract_y
_atom_site_fract_z
_atom_site_U_iso_or_equiv
_atom_site_adp_type
_atom_site_occupancy
_atom_site_symmetry_multiplicity
_atom_site_calc_flag
_atom_site_refinement_flags
Re1 Re 0.158231(16) 0.422130(9) 0.664729(5) 0.01549(4) Uani 1 1 d .
O1 O 0.3218(3) 0.36167(17) 0.64171(9) 0.0224(5) Uani 1 1 d .
N1 N 0.0400(4) 0.4993(2) 0.60847(10) 0.0179(6) Uani 1 1 d .
N2 N -0.0752(4) 0.3578(2) 0.65384(11) 0.0186(6) Uani 1 1 d .
N3 N 0.1172(4) 0.3758(2) 0.73471(11) 0.0190(6) Uani 1 1 d .
C2 C 0.0668(4) 0.5991(2) 0.59511(13) 0.0181(7) Uani 1 1 d .
C3 C -0.0407(4) 0.6718(2) 0.61101(13) 0.0193(7) Uani 1 1 d .
C4 C -0.0088(4) 0.7674(2) 0.59930(13) 0.0208(7) Uani 1 1 d .
H4 H -0.0825 0.8162 0.6099 0.025 Uiso 1 1 calc R
C5 C 0.1283(5) 0.7944(3) 0.57242(13) 0.0224(7) Uani 1 1 d .
C6 C 0.2341(4) 0.7216(3) 0.55731(14) 0.0238(8) Uani 1 1 d .
H6 H 0.3276 0.7387 0.5388 0.029 Uiso 1 1 calc R
C7 C 0.2075(4) 0.6238(3) 0.56847(14) 0.0215(7) Uani 1 1 d .
C8 C -0.1889(5) 0.6476(3) 0.64121(14) 0.0251(8) Uani 1 1 d .
H8A H -0.2834 0.6260 0.6170 0.038 Uiso 1 1 calc R
H8B H -0.2223 0.7052 0.6600 0.038 Uiso 1 1 calc R
H8C H -0.1573 0.5959 0.6662 0.038 Uiso 1 1 calc R
C9 C 0.1569(5) 0.8994(3) 0.55916(16) 0.0306(9) Uani 1 1 d .
H9A H 0.0595 0.9239 0.5372 0.046 Uiso 1 1 calc R
H9B H 0.2582 0.9050 0.5404 0.046 Uiso 1 1 calc R
H9C H 0.1717 0.9375 0.5913 0.046 Uiso 1 1 calc R
C10 C 0.3272(5) 0.5479(3) 0.55210(14) 0.0254(8) Uani 1 1 d .
H10A H 0.3896 0.5202 0.5831 0.038 Uiso 1 1 calc R
H10B H 0.4065 0.5774 0.5298 0.038 Uiso 1 1 calc R
H10C H 0.2636 0.4968 0.5328 0.038 Uiso 1 1 calc R
C11 C -0.1057(4) 0.4557(3) 0.57801(13) 0.0201(7) Uani 1 1 d .
H11A H -0.0714 0.4306 0.5445 0.024 Uiso 1 1 calc R
H11B H -0.1946 0.5050 0.5703 0.024 Uiso 1 1 calc R
C12 C -0.1714(4) 0.3748(2) 0.60924(13) 0.0178(7) Uani 1 1 d .
C13 C -0.3170(4) 0.3215(3) 0.59760(15) 0.0234(7) Uani 1 1 d .
H13 H -0.3859 0.3326 0.5661 0.028 Uiso 1 1 calc R
C14 C -0.3602(4) 0.2522(3) 0.63241(14) 0.0234(8) Uani 1 1 d .
H14 H -0.4587 0.2144 0.6245 0.028 Uiso 1 1 calc R
C15 C -0.2618(4) 0.2366(2) 0.67902(14) 0.0223(7) Uani 1 1 d .
H15 H -0.2921 0.1890 0.7031 0.027 Uiso 1 1 calc R
C16 C -0.1182(4) 0.2924(2) 0.68954(13) 0.0197(7) Uani 1 1 d .
C17 C -0.0007(4) 0.2941(2) 0.73797(13) 0.0209(7) Uani 1 1 d .
H17A H -0.0651 0.3018 0.7688 0.025 Uiso 1 1 calc R
H17B H 0.0626 0.2325 0.7416 0.025 Uiso 1 1 calc R
C18 C 0.1846(4) 0.4121(2) 0.78417(13) 0.0185(7) Uani 1 1 d .
C19 C 0.3494(5) 0.3881(3) 0.80348(14) 0.0218(7) Uani 1 1 d .
C20 C 0.4129(5) 0.4254(3) 0.85128(15) 0.0270(8) Uani 1 1 d .
H20 H 0.5245 0.4092 0.8644 0.032 Uiso 1 1 calc R
C21 C 0.3182(5) 0.4860(3) 0.88074(14) 0.0261(8) Uani 1 1 d .
C22 C 0.1564(5) 0.5093(2) 0.86029(14) 0.0238(8) Uani 1 1 d .
H22 H 0.0909 0.5516 0.8794 0.029 Uiso 1 1 calc R
C23 C 0.0866(4) 0.4731(2) 0.81299(13) 0.0213(7) Uani 1 1 d .
C24 C 0.4565(5) 0.3230(3) 0.77307(15) 0.0288(8) Uani 1 1 d .
H24A H 0.5560 0.3025 0.7955 0.043 Uiso 1 1 calc R
H24B H 0.4923 0.3583 0.7429 0.043 Uiso 1 1 calc R
H24C H 0.3911 0.2661 0.7610 0.043 Uiso 1 1 calc R
C25 C 0.3873(6) 0.5236(3) 0.93316(15) 0.0386(10) Uani 1 1 d .
H25A H 0.3281 0.5832 0.9411 0.058 Uiso 1 1 calc R
H25B H 0.5078 0.5372 0.9326 0.058 Uiso 1 1 calc R
H25C H 0.3711 0.4750 0.9599 0.058 Uiso 1 1 calc R
C26 C -0.0901(5) 0.5018(3) 0.79280(15) 0.0294(9) Uani 1 1 d .
H26A H -0.0911 0.5225 0.7564 0.044 Uiso 1 1 calc R
H26B H -0.1284 0.5552 0.8138 0.044 Uiso 1 1 calc R
H26C H -0.1656 0.4463 0.7951 0.044 Uiso 1 1 calc R
O2 O 0.1698(3) 0.60799(18) 0.71683(10) 0.0247(5) Uani 1 1 d .
C27 C 0.2559(4) 0.5462(2) 0.69787(13) 0.0199(7) Uani 1 1 d .
C28 C 0.4453(5) 0.5614(3) 0.69956(17) 0.0291(9) Uani 1 1 d .
H28A H 0.4687 0.6203 0.6803 0.044 Uiso 1 1 calc R
H28B H 0.4969 0.5058 0.6835 0.044 Uiso 1 1 calc R
H28C H 0.4922 0.5678 0.7359 0.044 Uiso 1 1 calc R
C1X C 0.1789(5) 0.2725(3) 0.52935(15) 0.0283(8) Uani 1 1 d .
H1X1 H 0.2103 0.3273 0.5530 0.034 Uiso 1 1 calc R
H1X2 H 0.0851 0.2939 0.5042 0.034 Uiso 1 1 calc R
Cl1X Cl 0.35151(13) 0.24136(10) 0.49534(4) 0.0491(3) Uani 1 1 d .
Cl2X Cl 0.1111(2) 0.17562(10) 0.56588(5) 0.0660(4) Uani 1 1 d .

loop_
_atom_site_aniso_label
_atom_site_aniso_U_11
_atom_site_aniso_U_22
_atom_site_aniso_U_33
_atom_site_aniso_U_23
_atom_site_aniso_U_13
_atom_site_aniso_U_12
Re1 0.01671(7) 0.01572(7) 0.01404(7) -0.00113(5) 0.00143(5) 0.00046(5)
O1 0.0215(13) 0.0225(13) 0.0232(13) -0.0033(10) 0.0016(10) 0.0043(10)
N1 0.0203(15) 0.0181(14) 0.0150(14) 0.0004(11) 0.0003(12) -0.0018(11)
N2 0.0206(15) 0.0193(14) 0.0161(14) -0.0025(11) 0.0022(12) 0.0007(11)
N3 0.0227(15) 0.0166(14) 0.0175(14) 0.0017(11) 0.0005(12) -0.0019(11)
C2 0.0226(18) 0.0203(17) 0.0110(15) 0.0010(12) -0.0015(13) 0.0007(13)
C3 0.0194(17) 0.0201(17) 0.0182(17) 0.0005(13) 0.0009(14) 0.0007(13)
C4 0.0250(18) 0.0209(16) 0.0165(16) -0.0003(13) 0.0009(14) 0.0036(14)
C5 0.0247(19) 0.0246(18) 0.0176(17) 0.0005(14) -0.0001(14) -0.0040(14)
C6 0.0219(18) 0.0280(19) 0.0218(18) 0.0033(15) 0.0041(15) -0.0047(15)
C7 0.0211(18) 0.0225(18) 0.0210(18) -0.0012(14) 0.0016(14) 0.0011(14)
C8 0.0267(19) 0.0239(18) 0.0257(19) -0.0012(15) 0.0079(16) 0.0016(15)
C9 0.035(2) 0.0221(19) 0.035(2) 0.0037(16) 0.0045(18) -0.0062(16)
C10 0.028(2) 0.0282(18) 0.0221(19) 0.0016(15) 0.0119(16) 0.0022(15)
C11 0.0188(17) 0.0223(17) 0.0186(17) -0.0009(14) -0.0016(14) 0.0027(14)
C12 0.0210(17) 0.0163(16) 0.0157(16) -0.0031(12) -0.0002(13) 0.0024(13)
C13 0.0207(18) 0.0229(18) 0.0259(19) 0.0000(15) -0.0017(15) 0.0020(14)
C14 0.0168(17) 0.0235(19) 0.030(2) -0.0015(15) 0.0005(15) -0.0003(14)
C15 0.0216(18) 0.0191(16) 0.0265(19) 0.0007(14) 0.0033(15) -0.0004(14)
C16 0.0231(18) 0.0175(16) 0.0193(17) -0.0014(13) 0.0051(14) 0.0003(13)
C17 0.0262(18) 0.0187(16) 0.0173(17) 0.0003(13) -0.0008(14) -0.0041(14)
C18 0.0239(18) 0.0162(16) 0.0153(16) 0.0004(12) 0.0009(14) -0.0035(13)
C19 0.0262(19) 0.0191(16) 0.0201(18) 0.0019(14) 0.0025(15) -0.0016(14)
C20 0.027(2) 0.031(2) 0.0221(19) 0.0047(16) -0.0055(16) -0.0011(16)
C21 0.040(2) 0.0225(19) 0.0156(17) -0.0015(14) -0.0006(16) -0.0058(16)
C22 0.034(2) 0.0164(17) 0.0221(19) 0.0009(14) 0.0079(16) -0.0018(14)
C23 0.0260(19) 0.0195(17) 0.0193(17) 0.0039(13) 0.0066(15) -0.0008(14)
C24 0.031(2) 0.029(2) 0.026(2) 0.0026(16) -0.0008(17) 0.0075(16)
C25 0.056(3) 0.041(3) 0.017(2) -0.0061(17) -0.0077(19) -0.006(2)
C26 0.032(2) 0.030(2) 0.027(2) -0.0029(16) 0.0070(17) 0.0033(16)
O2 0.0285(14) 0.0221(12) 0.0234(13) -0.0016(10) 0.0023(11) 0.0007(11)
C27 0.0251(18) 0.0187(16) 0.0160(16) 0.0039(13) 0.0014(14) -0.0007(14)
C28 0.024(2) 0.027(2) 0.037(2) -0.0040(16) 0.0057(17) -0.0057(15)
C1X 0.029(2) 0.0258(19) 0.031(2) -0.0042(16) 0.0063(17) -0.0037(16)
Cl1X 0.0232(5) 0.0876(9) 0.0366(6) -0.0144(6) 0.0037(4) -0.0016(5)
Cl2X 0.0905(11) 0.0557(8) 0.0536(8) 0.0081(6) 0.0165(8) -0.0378(8)

loop_
_atom_type_symbol
_atom_type_description
_atom_type_scat_dispersion_real
_atom_type_scat_dispersion_imag
_atom_type_scat_source
C C 0.0033 0.0016 'International Tables Vol C Tables 4.2.6.8 and 6.1.1.4'
H H 0.0000 0.0000 'International Tables Vol C Tables 4.2.6.8 and 6.1.1.4'
Cl Cl 0.1484 0.1585 'International Tables Vol C Tables 4.2.6.8 and 6.1.1.4'
N N 0.0061 0.0033 'International Tables Vol C Tables 4.2.6.8 and 6.1.1.4'
O O 0.0106 0.0060 'International Tables Vol C Tables 4.2.6.8 and 6.1.1.4'
Re Re -1.0185 7.2310 'International Tables Vol C Tables 4.2.6.8 and 6.1.1.4'

loop_
_geom_angle_atom_site_label_1
_geom_angle_atom_site_label_2
_geom_angle_atom_site_label_3
_geom_angle
O1 Re1 N3 110.78(12)
O1 Re1 N1 109.97(11)
N3 Re1 N1 137.92(11)
O1 Re1 C27 106.45(13)
N3 Re1 C27 88.78(12)
N1 Re1 C27 89.54(13)
O1 Re1 N2 116.92(11)
N3 Re1 N2 76.25(12)
N1 Re1 N2 76.48(11)
C27 Re1 N2 136.62(12)
C2 N1 C11 113.0(3)
C2 N1 Re1 128.5(2)
C11 N1 Re1 118.3(2)
C12 N2 C16 122.5(3)
C12 N2 Re1 118.8(2)
C16 N2 Re1 118.4(2)
C18 N3 C17 114.1(3)
C18 N3 Re1 128.5(2)
C17 N3 Re1 117.4(2)
C3 C2 C7 120.1(3)
C3 C2 N1 120.5(3)
C7 C2 N1 119.3(3)
C4 C3 C2 119.4(3)
C4 C3 C8 119.4(3)
C2 C3 C8 121.2(3)
C3 C4 C5 122.0(3)
C3 C4 H4 119.0
C5 C4 H4 119.0
C6 C5 C4 117.9(3)
C6 C5 C9 121.6(3)
C4 C5 C9 120.6(3)
C5 C6 C7 122.2(3)
C5 C6 H6 118.9
C7 C6 H6 118.9
C6 C7 C2 118.4(3)
C6 C7 C10 120.2(3)
C2 C7 C10 121.4(3)
C3 C8 H8A 109.5
C3 C8 H8B 109.5
H8A C8 H8B 109.5
C3 C8 H8C 109.5
H8A C8 H8C 109.5
H8B C8 H8C 109.5
C5 C9 H9A 109.5
C5 C9 H9B 109.5
H9A C9 H9B 109.5
C5 C9 H9C 109.5
H9A C9 H9C 109.5
H9B C9 H9C 109.5
C7 C10 H10A 109.5
C7 C10 H10B 109.5
H10A C10 H10B 109.5
C7 C10 H10C 109.5
H10A C10 H10C 109.5
H10B C10 H10C 109.5
N1 C11 C12 108.5(3)
N1 C11 H11A 110.0
C12 C11 H11A 110.0
N1 C11 H11B 110.0
C12 C11 H11B 110.0
H11A C11 H11B 108.4
N2 C12 C13 119.7(3)
N2 C12 C11 112.9(3)
C13 C12 C11 127.4(3)
C14 C13 C12 118.9(3)
C14 C13 H13 120.6
C12 C13 H13 120.6
C13 C14 C15 121.0(3)
C13 C14 H14 119.5
C15 C14 H14 119.5
C16 C15 C14 118.4(3)
C16 C15 H15 120.8
C14 C15 H15 120.8
N2 C16 C15 119.5(3)
N2 C16 C17 112.3(3)
C15 C16 C17 128.2(3)
N3 C17 C16 108.7(3)
N3 C17 H17A 110.0
C16 C17 H17A 110.0
N3 C17 H17B 110.0
C16 C17 H17B 110.0
H17A C17 H17B 108.3
C19 C18 C23 120.1(3)
C19 C18 N3 119.9(3)
C23 C18 N3 120.0(3)
C20 C19 C18 118.8(3)
C20 C19 C24 120.3(3)
C18 C19 C24 120.9(3)
C19 C20 C21 122.2(4)
C19 C20 H20 118.9
C21 C20 H20 118.9
C22 C21 C20 117.6(3)
C22 C21 C25 121.0(4)
C20 C21 C25 121.5(4)
C23 C22 C21 122.5(3)
C23 C22 H22 118.8
C21 C22 H22 118.8
C22 C23 C18 118.8(3)
C22 C23 C26 119.8(3)
C18 C23 C26 121.4(3)
C19 C24 H24A 109.5
C19 C24 H24B 109.5
H24A C24 H24B 109.5
C19 C24 H24C 109.5
H24A C24 H24C 109.5
H24B C24 H24C 109.5
C21 C25 H25A 109.5
C21 C25 H25B 109.5
H25A C25 H25B 109.5
C21 C25 H25C 109.5
H25A C25 H25C 109.5
H25B C25 H25C 109.5
C23 C26 H26A 109.5
C23 C26 H26B 109.5
H26A C26 H26B 109.5
C23 C26 H26C 109.5
H26A C26 H26C 109.5
H26B C26 H26C 109.5
O2 C27 C28 118.9(3)
O2 C27 Re1 123.2(3)
C28 C27 Re1 118.0(2)
C27 C28 H28A 109.5
C27 C28 H28B 109.5
H28A C28 H28B 109.5
C27 C28 H28C 109.5
H28A C28 H28C 109.5
H28B C28 H28C 109.5
Cl2X C1X Cl1X 112.1(2)
Cl2X C1X H1X1 109.2
Cl1X C1X H1X1 109.2
Cl2X C1X H1X2 109.2
Cl1X C1X H1X2 109.2
H1X1 C1X H1X2 107.9

loop_
_geom_bond_atom_site_label_1
_geom_bond_atom_site_label_2
_geom_bond_distance
Re1 O1 1.700(2)
Re1 N3 1.967(3)
Re1 N1 1.971(3)
Re1 C27 2.039(4)
Re1 N2 2.059(3)
N1 C2 1.442(4)
N1 C11 1.472(4)
N2 C12 1.344(4)
N2 C16 1.355(4)
N3 C18 1.429(4)
N3 C17 1.477(4)
C2 C3 1.406(5)
C2 C7 1.408(5)
C3 C4 1.384(5)
C3 C8 1.509(5)
C4 C5 1.395(5)
C4 H4 0.9500
C5 C6 1.391(5)
C5 C9 1.514(5)
C6 C7 1.402(5)
C6 H6 0.9500
C7 C10 1.503(5)
C8 H8A 0.9800
C8 H8B 0.9800
C8 H8C 0.9800
C9 H9A 0.9800
C9 H9B 0.9800
C9 H9C 0.9800
C10 H10A 0.9800
C10 H10B 0.9800
C10 H10C 0.9800
C11 C12 1.499(5)
C11 H11A 0.9900
C11 H11B 0.9900
C12 C13 1.385(5)
C13 C14 1.377(5)
C13 H13 0.9500
C14 C15 1.391(5)
C14 H14 0.9500
C15 C16 1.387(5)
C15 H15 0.9500
C16 C17 1.492(5)
C17 H17A 0.9900
C17 H17B 0.9900
C18 C19 1.403(5)
C18 C23 1.406(5)
C19 C20 1.388(5)
C19 C24 1.507(5)
C20 C21 1.396(5)
C20 H20 0.9500
C21 C22 1.387(5)
C21 C25 1.505(5)
C22 C23 1.386(5)
C22 H22 0.9500
C23 C26 1.511(5)
C24 H24A 0.9800
C24 H24B 0.9800
C24 H24C 0.9800
C25 H25A 0.9800
C25 H25B 0.9800
C25 H25C 0.9800
C26 H26A 0.9800
C26 H26B 0.9800
C26 H26C 0.9800
O2 C27 1.224(4)
C27 C28 1.521(5)
C28 H28A 0.9800
C28 H28B 0.9800
C28 H28C 0.9800
C1X Cl2X 1.750(4)
C1X Cl1X 1.749(4)
C1X H1X1 0.9900
C1X H1X2 0.9900

loop_
_geom_torsion_atom_site_label_1
_geom_torsion_atom_site_label_2
_geom_torsion_atom_site_label_3
_geom_torsion_atom_site_label_4
_geom_torsion
O1 Re1 N1 C2 -93.1(3)
N3 Re1 N1 C2 101.9(3)
C27 Re1 N1 C2 14.3(3)
N2 Re1 N1 C2 152.8(3)
O1 Re1 N1 C11 93.1(2)
N3 Re1 N1 C11 -71.9(3)
C27 Re1 N1 C11 -159.5(2)
N2 Re1 N1 C11 -21.0(2)
O1 Re1 N2 C12 -87.6(3)
N3 Re1 N2 C12 165.8(3)
N1 Re1 N2 C12 18.2(2)
C27 Re1 N2 C12 92.7(3)
O1 Re1 N2 C16 85.7(3)
N3 Re1 N2 C16 -20.9(2)
N1 Re1 N2 C16 -168.5(3)
C27 Re1 N2 C16 -94.0(3)
O1 Re1 N3 C18 91.9(3)
N1 Re1 N3 C18 -103.3(3)
C27 Re1 N3 C18 -15.3(3)
N2 Re1 N3 C18 -154.2(3)
O1 Re1 N3 C17 -89.5(2)
N1 Re1 N3 C17 75.4(3)
C27 Re1 N3 C17 163.3(3)
N2 Re1 N3 C17 24.4(2)
C11 N1 C2 C3 73.7(4)
Re1 N1 C2 C3 -100.4(4)
C11 N1 C2 C7 -109.9(4)
Re1 N1 C2 C7 76.0(4)
C7 C2 C3 C4 1.3(5)
N1 C2 C3 C4 177.7(3)
C7 C2 C3 C8 -177.9(3)
N1 C2 C3 C8 -1.5(5)
C2 C3 C4 C5 -0.6(5)
C8 C3 C4 C5 178.7(3)
C3 C4 C5 C6 0.1(5)
C3 C4 C5 C9 178.6(3)
C4 C5 C6 C7 -0.4(5)
C9 C5 C6 C7 -178.8(4)
C5 C6 C7 C2 1.1(6)
C5 C6 C7 C10 -179.0(3)
C3 C2 C7 C6 -1.6(5)
N1 C2 C7 C6 -178.0(3)
C3 C2 C7 C10 178.5(3)
N1 C2 C7 C10 2.0(5)
C2 N1 C11 C12 -153.9(3)
Re1 N1 C11 C12 20.8(3)
C16 N2 C12 C13 -2.6(5)
Re1 N2 C12 C13 170.4(2)
C16 N2 C12 C11 175.3(3)
Re1 N2 C12 C11 -11.7(4)
N1 C11 C12 N2 -5.1(4)
N1 C11 C12 C13 172.7(3)
N2 C12 C13 C14 0.3(5)
C11 C12 C13 C14 -177.3(3)
C12 C13 C14 C15 1.1(5)
C13 C14 C15 C16 -0.3(5)
C12 N2 C16 C15 3.5(5)
Re1 N2 C16 C15 -169.5(2)
C12 N2 C16 C17 -174.1(3)
Re1 N2 C16 C17 12.9(4)
C14 C15 C16 N2 -2.0(5)
C14 C15 C16 C17 175.2(3)
C18 N3 C17 C16 154.2(3)
Re1 N3 C17 C16 -24.6(3)
N2 C16 C17 N3 6.6(4)
C15 C16 C17 N3 -170.7(3)
C17 N3 C18 C19 102.9(4)
Re1 N3 C18 C19 -78.5(4)
C17 N3 C18 C23 -78.2(4)
Re1 N3 C18 C23 100.5(3)
C23 C18 C19 C20 0.1(5)
N3 C18 C19 C20 179.1(3)
C23 C18 C19 C24 -179.8(3)
N3 C18 C19 C24 -0.9(5)
C18 C19 C20 C21 0.0(5)
C24 C19 C20 C21 180.0(3)
C19 C20 C21 C22 -0.8(5)
C19 C20 C21 C25 178.3(4)
C20 C21 C22 C23 1.4(5)
C25 C21 C22 C23 -177.7(3)
C21 C22 C23 C18 -1.3(5)
C21 C22 C23 C26 -179.7(3)
C19 C18 C23 C22 0.5(5)
N3 C18 C23 C22 -178.5(3)
C19 C18 C23 C26 178.9(3)
N3 C18 C23 C26 -0.1(5)
O1 Re1 C27 O2 177.6(3)
N3 Re1 C27 O2 -71.1(3)
N1 Re1 C27 O2 66.9(3)
N2 Re1 C27 O2 -2.7(4)
O1 Re1 C27 C28 -3.2(3)
N3 Re1 C27 C28 108.1(3)
N1 Re1 C27 C28 -114.0(3)
N2 Re1 C27 C28 176.4(2)
